data_7203764
loop_
_publ_author_name
'Dautel, Olivier J.'
'Wantz, Guillaume'
'Flot, David'
'Lere-Porte, Jean-Pierre'
'Moreau, Jo\"el J. E.'
'Parneix, Jean-Paul'
'Serein-Spirau, Fran\,coise'
'Vignau, Laurence'

_publ_section_title
;
 Confined photoactive substructures on a chiral scaffold: the design of
 an electroluminescent polyimide as material for PLED**
;
_journal_issue 41
_journal_name_full 'Journal of Materials Chemistry'
_journal_page_first 4446
_journal_paper_doi 10.1039/b503284a
_journal_volume 15
_journal_year 2005
_chemical_formula_sum 'C54 H64 N2 O6'
_chemical_formula_weight 837.07
_space_group_IT_number 2
_symmetry_cell_setting triclinic
_symmetry_Int_Tables_number 2
_symmetry_space_group_name_Hall '-P 1'
_symmetry_space_group_name_H-M 'P -1'
_atom_sites_solution_hydrogens geom
_atom_sites_solution_primary direct
_atom_sites_solution_secondary difmap
_audit_creation_method SHELXL-97
_cell_angle_alpha 112.813(4)
_cell_angle_beta 90.92(4)
_cell_angle_gamma 99.08(7)
_cell_formula_units_Z 1
_cell_length_a 5.254(3)
_cell_length_b 14.407(4)
_cell_length_c 16.820(3)
_cell_measurement_reflns_used 7642
_cell_measurement_temperature 100(2)
_cell_measurement_theta_max 29.14
_cell_measurement_theta_min 2.55
_cell_volume 1154.7(8)
_computing_cell_refinement XDS
_computing_data_collection ProDC
_computing_data_reduction XDS
_computing_publication_material 'enCIFer, WinGx'
_computing_structure_refinement 'SHELXL-97 (Sheldrick, 1997)'
_computing_structure_solution 'SHELXS-97 (Sheldrick, 1990)'
_diffrn_ambient_temperature 100(2)
_diffrn_detector_area_resol_mean 15.52
_diffrn_detector_type marCCD
_diffrn_measured_fraction_theta_full 0.833
_diffrn_measured_fraction_theta_max 0.833
_diffrn_measurement_device_type 'ESRF/EMBL microdiffractometer'
_diffrn_measurement_method oscillation
_diffrn_radiation_monochromator 'Si 111'
_diffrn_radiation_probe x-ray
_diffrn_radiation_wavelength 0.7305
_diffrn_reflns_av_R_equivalents 0.0345
_diffrn_reflns_av_sigmaI/netI 0.0546
_diffrn_reflns_limit_h_max 6
_diffrn_reflns_limit_h_min -6
_diffrn_reflns_limit_k_max 19
_diffrn_reflns_limit_k_min -19
_diffrn_reflns_limit_l_max 22
_diffrn_reflns_limit_l_min -22
_diffrn_reflns_number 9261
_diffrn_reflns_theta_full 29.14
_diffrn_reflns_theta_max 29.14
_diffrn_reflns_theta_min 2.55
_diffrn_source synchrotron
_diffrn_source_type 'ESRF-ID13 microfocus beamline'
_diffrn_standards_number 0
_exptl_absorpt_coefficient_mu 0.078
_exptl_crystal_colour yellow
_exptl_crystal_density_diffrn 1.204
_exptl_crystal_density_method 'not measured'
_exptl_crystal_description needle
_exptl_crystal_F_000 450
_exptl_crystal_size_max 0.2
_exptl_crystal_size_mid 0.03
_exptl_crystal_size_min 0.02
_refine_diff_density_max 0.768
_refine_diff_density_min -0.386
_refine_diff_density_rms 0.060
_refine_ls_extinction_method none
_refine_ls_goodness_of_fit_ref 0.982
_refine_ls_hydrogen_treatment mixed
_refine_ls_matrix_type full
_refine_ls_number_parameters 280
_refine_ls_number_reflns 4757
_refine_ls_number_restraints 0
_refine_ls_restrained_S_all 0.982
_refine_ls_R_factor_all 0.0691
_refine_ls_R_factor_gt 0.0658
_refine_ls_shift/su_max 0.001
_refine_ls_shift/su_mean 0.000
_refine_ls_structure_factor_coef Fsqd
_refine_ls_weighting_details 'calc w=1/[\s^2^(Fo^2^)+(0.1087P)^2^+0.8071P] where P=(Fo^2^+2Fc^2^)/3'
_refine_ls_weighting_scheme calc
_refine_ls_wR_factor_gt 0.1746
_refine_ls_wR_factor_ref 0.1796
_reflns_number_gt 4426
_reflns_number_total 4757
_reflns_threshold_expression >2sigma(I)
_cod_data_source_file b503284a.txt
_cod_data_source_block do167_1
_cod_original_sg_symbol_H-M P-1
_cod_database_code 7203764

loop_
_symmetry_equiv_pos_as_xyz
'x, y, z'
'-x, -y, -z'

loop_
_atom_site_label
_atom_site_type_symbol
_atom_site_fract_x
_atom_site_fract_y
_atom_site_fract_z
_atom_site_U_iso_or_equiv
_atom_site_adp_type
_atom_site_occupancy
_atom_site_symmetry_multiplicity
_atom_site_calc_flag
_atom_site_refinement_flags
_atom_site_disorder_assembly
_atom_site_disorder_group
C1 C 0.1394(5) 0.69991(15) -0.01747(16) 0.0413(5) Uani 1 1 d . . .
H1A H 0.2981 0.6714 -0.0317 0.062 Uiso 1 1 calc R . .
H1B H 0.0291 0.6815 -0.0708 0.062 Uiso 1 1 calc R . .
H1C H 0.0466 0.6722 0.0208 0.062 Uiso 1 1 calc R . .
C2 C 0.2085(4) 0.81660(13) 0.02821(11) 0.0244(4) Uani 1 1 d . . .
H2A H 0.3068 0.8438 -0.0102 0.029 Uiso 1 1 calc R . .
H2B H 0.3222 0.8345 0.0814 0.029 Uiso 1 1 calc R . .
C3 C -0.0287(3) 0.86808(11) 0.05243(10) 0.0193(3) Uani 1 1 d . . .
H3A H -0.1352 0.8366 0.0866 0.023 Uiso 1 1 calc R . .
H3B H -0.1347 0.8553 -0.0012 0.023 Uiso 1 1 calc R . .
C4 C 0.0420(3) 0.98422(11) 0.10510(9) 0.0185(3) Uani 1 1 d . . .
H4A H 0.1597 0.9971 0.1563 0.022 Uiso 1 1 calc R . .
H4B H 0.1367 1.0162 0.0691 0.022 Uiso 1 1 calc R . .
C5 C -0.1935(3) 1.03528(11) 0.13571(10) 0.0190(3) Uani 1 1 d . . .
H5A H -0.2898 1.0022 0.1707 0.023 Uiso 1 1 calc R . .
H5B H -0.3096 1.0232 0.0844 0.023 Uiso 1 1 calc R . .
C6 C -0.1256(3) 1.15122(11) 0.18978(9) 0.0170(3) Uani 1 1 d . . .
H6A H -0.0038 1.1642 0.2400 0.020 Uiso 1 1 calc R . .
H6B H -0.0382 1.1853 0.1541 0.020 Uiso 1 1 calc R . .
C7 C -0.3670(3) 1.19736(11) 0.22234(9) 0.0168(3) Uani 1 1 d . . .
H7A H -0.4790 1.1904 0.1717 0.020 Uiso 1 1 calc R . .
H7B H -0.4648 1.1570 0.2516 0.020 Uiso 1 1 calc R . .
C8 C -0.3123(3) 1.30972(11) 0.28469(9) 0.0163(3) Uani 1 1 d . . .
H8A H -0.2307 1.3529 0.2552 0.020 Uiso 1 1 calc R . .
H8B H -0.4752 1.3328 0.3063 0.020 Uiso 1 1 calc R . .
C9 C -0.0777(3) 1.40960(11) 0.42487(9) 0.0151(3) Uani 1 1 d . . .
C10 C 0.1217(3) 1.41511(11) 0.48543(9) 0.0147(3) Uani 1 1 d . . .
C11 C 0.1967(3) 1.50601(11) 0.56067(9) 0.0160(3) Uani 1 1 d . . .
H11 H 0.3288 1.5095 0.6015 0.019 Uiso 1 1 calc R . .
C12 C 0.2452(3) 1.32833(11) 0.46878(9) 0.0155(3) Uani 1 1 d . . .
C13 C 0.3421(3) 1.25222(11) 0.45096(9) 0.0164(3) Uani 1 1 d . . .
C14 C 0.4373(3) 1.15804(11) 0.42818(9) 0.0148(3) Uani 1 1 d . . .
C15 C 0.2958(3) 1.06796(11) 0.36212(9) 0.0153(3) Uani 1 1 d . . .
H15 H 0.1452 1.0699 0.3312 0.018 Uiso 1 1 calc R . .
C16 C 0.6640(3) 1.15303(11) 0.47163(9) 0.0157(3) Uani 1 1 d . . .
H16 H 0.7600 1.2140 0.5144 0.019 Uiso 1 1 calc R . .
C17 C 0.7507(3) 1.05997(11) 0.45299(9) 0.0163(3) Uani 1 1 d . . .
H17 H 0.9021 1.0569 0.4828 0.020 Uiso 1 1 calc R . .
C18 C 0.6061(3) 0.97221(11) 0.38897(9) 0.0161(3) Uani 1 1 d . . .
C19 C 0.3855(3) 0.97734(11) 0.34450(9) 0.0161(3) Uani 1 1 d . . .
C20 C 0.2720(3) 0.87123(11) 0.28110(9) 0.0182(3) Uani 1 1 d . . .
C21 C 0.6363(3) 0.86182(11) 0.35650(10) 0.0186(3) Uani 1 1 d . . .
C22 C 0.3700(3) 0.69434(12) 0.24227(10) 0.0216(3) Uani 1 1 d . . .
H22 H 0.2119 0.6796 0.2024 0.026 Uiso 1 1 calc R . .
C23 C 0.3062(3) 0.63735(12) 0.30193(10) 0.0216(3) Uani 1 1 d . . .
H23A H 0.1549 0.6598 0.3335 0.026 Uiso 1 1 calc R . .
H23B H 0.4548 0.6543 0.3451 0.026 Uiso 1 1 calc R . .
C24 C 0.2462(4) 0.52071(13) 0.24906(12) 0.0281(4) Uani 1 1 d . . .
H24A H 0.2186 0.4853 0.2890 0.034 Uiso 1 1 calc R . .
H24B H 0.0847 0.5031 0.2112 0.034 Uiso 1 1 calc R . .
C25 C 0.4661(4) 0.48362(13) 0.19365(12) 0.0291(4) Uani 1 1 d . . .
H25A H 0.4184 0.4092 0.1586 0.035 Uiso 1 1 calc R . .
H25B H 0.6239 0.4954 0.2317 0.035 Uiso 1 1 calc R . .
C26 C 0.5223(4) 0.54084(12) 0.13290(11) 0.0271(4) Uani 1 1 d . . .
H26A H 0.6685 0.5173 0.0988 0.032 Uiso 1 1 calc R . .
H26B H 0.3686 0.5252 0.0921 0.032 Uiso 1 1 calc R . .
C27 C 0.5896(4) 0.65696(13) 0.18601(11) 0.0264(4) Uani 1 1 d . . .
H27A H 0.7515 0.6731 0.2234 0.032 Uiso 1 1 calc R . .
H27B H 0.6182 0.6929 0.1464 0.032 Uiso 1 1 calc R . .
N1 N 0.4302(3) 0.80670(10) 0.29257(9) 0.0207(3) Uani 1 1 d . . .
O1 O 0.8007(2) 0.82496(9) 0.38046(8) 0.0229(3) Uani 1 1 d . . .
O2 O 0.0829(2) 0.84442(9) 0.22938(7) 0.0247(3) Uani 1 1 d . . .
O3 O -0.1395(2) 1.31738(8) 0.35556(7) 0.0189(3) Uani 1 1 d . . .

loop_
_atom_site_aniso_label
_atom_site_aniso_U_11
_atom_site_aniso_U_22
_atom_site_aniso_U_33
_atom_site_aniso_U_23
_atom_site_aniso_U_13
_atom_site_aniso_U_12
C1 0.0517(13) 0.0168(8) 0.0482(12) 0.0011(8) 0.0092(9) 0.0161(9)
C2 0.0322(9) 0.0167(7) 0.0221(8) 0.0027(6) 0.0063(6) 0.0101(7)
C3 0.0255(8) 0.0126(6) 0.0173(7) 0.0021(5) 0.0016(5) 0.0060(6)
C4 0.0237(8) 0.0130(7) 0.0157(7) 0.0018(5) 0.0022(5) 0.0047(6)
C5 0.0231(8) 0.0118(6) 0.0182(7) 0.0011(5) 0.0029(5) 0.0048(6)
C6 0.0213(7) 0.0113(6) 0.0150(6) 0.0012(5) 0.0021(5) 0.0041(5)
C7 0.0209(7) 0.0117(6) 0.0147(6) 0.0016(5) 0.0020(5) 0.0035(5)
C8 0.0218(7) 0.0103(6) 0.0151(7) 0.0024(5) -0.0006(5) 0.0049(5)
C9 0.0220(7) 0.0084(6) 0.0131(6) 0.0015(5) 0.0026(5) 0.0045(5)
C10 0.0199(7) 0.0092(6) 0.0155(6) 0.0041(5) 0.0037(5) 0.0058(5)
C11 0.0213(7) 0.0111(6) 0.0152(7) 0.0037(5) 0.0010(5) 0.0059(5)
C12 0.0210(7) 0.0095(6) 0.0152(6) 0.0035(5) 0.0020(5) 0.0041(5)
C13 0.0213(7) 0.0116(6) 0.0164(7) 0.0048(5) 0.0036(5) 0.0049(5)
C14 0.0200(7) 0.0104(6) 0.0148(6) 0.0048(5) 0.0058(5) 0.0050(5)
C15 0.0204(7) 0.0113(6) 0.0154(6) 0.0058(5) 0.0037(5) 0.0045(5)
C16 0.0196(7) 0.0112(6) 0.0154(6) 0.0039(5) 0.0040(5) 0.0038(5)
C17 0.0190(7) 0.0134(6) 0.0187(7) 0.0073(5) 0.0048(5) 0.0063(6)
C18 0.0223(7) 0.0108(6) 0.0180(7) 0.0067(5) 0.0080(5) 0.0076(6)
C19 0.0233(7) 0.0104(6) 0.0144(6) 0.0042(5) 0.0060(5) 0.0035(5)
C20 0.0288(8) 0.0105(6) 0.0158(7) 0.0052(5) 0.0063(5) 0.0040(6)
C21 0.0266(8) 0.0122(6) 0.0188(7) 0.0060(5) 0.0089(5) 0.0081(6)
C22 0.0310(8) 0.0100(6) 0.0216(7) 0.0033(6) 0.0025(6) 0.0051(6)
C23 0.0300(8) 0.0121(7) 0.0212(7) 0.0049(6) 0.0046(6) 0.0036(6)
C24 0.0388(10) 0.0125(7) 0.0309(9) 0.0072(6) 0.0033(7) 0.0025(7)
C25 0.0365(10) 0.0133(7) 0.0358(10) 0.0069(7) 0.0021(7) 0.0076(7)
C26 0.0386(10) 0.0122(7) 0.0244(8) -0.0006(6) 0.0084(7) 0.0072(7)
C27 0.0370(9) 0.0134(7) 0.0260(8) 0.0040(6) 0.0107(7) 0.0060(7)
N1 0.0327(8) 0.0095(6) 0.0189(6) 0.0035(5) 0.0051(5) 0.0064(5)
O1 0.0314(6) 0.0171(5) 0.0245(6) 0.0095(5) 0.0070(4) 0.0126(5)
O2 0.0349(7) 0.0158(5) 0.0196(6) 0.0049(4) -0.0010(4) -0.0003(5)
O3 0.0293(6) 0.0085(5) 0.0152(5) -0.0009(4) -0.0030(4) 0.0075(4)

loop_
_atom_type_symbol
_atom_type_description
_atom_type_scat_dispersion_real
_atom_type_scat_dispersion_imag
_atom_type_scat_source
C C 0.0033 0.0016 'International Tables Vol C Tables 4.2.6.8 and 6.1.1.4'
H H 0.0000 0.0000 'International Tables Vol C Tables 4.2.6.8 and 6.1.1.4'
N N 0.0061 0.0033 'International Tables Vol C Tables 4.2.6.8 and 6.1.1.4'
O O 0.0106 0.0060 'International Tables Vol C Tables 4.2.6.8 and 6.1.1.4'

loop_
_geom_angle_atom_site_label_1
_geom_angle_atom_site_label_2
_geom_angle_atom_site_label_3
_geom_angle
_geom_angle_site_symmetry_1
_geom_angle_site_symmetry_3
_geom_angle_publ_flag
C2 C1 H1A 109.5 . . ?
C2 C1 H1B 109.5 . . ?
H1A C1 H1B 109.5 . . ?
C2 C1 H1C 109.5 . . ?
H1A C1 H1C 109.5 . . ?
H1B C1 H1C 109.5 . . ?
C1 C2 C3 113.15(17) . . ?
C1 C2 H2A 108.9 . . ?
C3 C2 H2A 108.9 . . ?
C1 C2 H2B 108.9 . . ?
C3 C2 H2B 108.9 . . ?
H2A C2 H2B 107.8 . . ?
C2 C3 C4 113.00(14) . . ?
C2 C3 H3A 109.0 . . ?
C4 C3 H3A 109.0 . . ?
C2 C3 H3B 109.0 . . ?
C4 C3 H3B 109.0 . . ?
H3A C3 H3B 107.8 . . ?
C5 C4 C3 113.44(14) . . ?
C5 C4 H4A 108.9 . . ?
C3 C4 H4A 108.9 . . ?
C5 C4 H4B 108.9 . . ?
C3 C4 H4B 108.9 . . ?
H4A C4 H4B 107.7 . . ?
C4 C5 C6 114.07(14) . . ?
C4 C5 H5A 108.7 . . ?
C6 C5 H5A 108.7 . . ?
C4 C5 H5B 108.7 . . ?
C6 C5 H5B 108.7 . . ?
H5A C5 H5B 107.6 . . ?
C7 C6 C5 111.85(14) . . ?
C7 C6 H6A 109.2 . . ?
C5 C6 H6A 109.2 . . ?
C7 C6 H6B 109.2 . . ?
C5 C6 H6B 109.2 . . ?
H6A C6 H6B 107.9 . . ?
C8 C7 C6 114.86(14) . . ?
C8 C7 H7A 108.6 . . ?
C6 C7 H7A 108.6 . . ?
C8 C7 H7B 108.6 . . ?
C6 C7 H7B 108.6 . . ?
H7A C7 H7B 107.5 . . ?
O3 C8 C7 106.83(13) . . ?
O3 C8 H8A 110.4 . . ?
C7 C8 H8A 110.4 . . ?
O3 C8 H8B 110.4 . . ?
C7 C8 H8B 110.4 . . ?
H8A C8 H8B 108.6 . . ?
O3 C9 C11 125.13(14) . 2_586 ?
O3 C9 C10 115.02(14) . . ?
C11 C9 C10 119.84(13) 2_586 . ?
C11 C10 C9 119.81(15) . . ?
C11 C10 C12 121.07(14) . . ?
C9 C10 C12 119.12(13) . . ?
C9 C11 C10 120.35(14) 2_586 . ?
C9 C11 H11 119.8 2_586 . ?
C10 C11 H11 119.8 . . ?
C13 C12 C10 176.81(16) . . ?
C12 C13 C14 175.71(15) . . ?
C16 C14 C15 119.90(14) . . ?
C16 C14 C13 121.18(14) . . ?
C15 C14 C13 118.90(14) . . ?
C19 C15 C14 117.55(14) . . ?
C19 C15 H15 121.2 . . ?
C14 C15 H15 121.2 . . ?
C17 C16 C14 121.53(14) . . ?
C17 C16 H16 119.2 . . ?
C14 C16 H16 119.2 . . ?
C18 C17 C16 117.55(15) . . ?
C18 C17 H17 121.2 . . ?
C16 C17 H17 121.2 . . ?
C17 C18 C19 121.03(15) . . ?
C17 C18 C21 131.21(15) . . ?
C19 C18 C21 107.72(14) . . ?
C15 C19 C18 122.42(14) . . ?
C15 C19 C20 129.11(15) . . ?
C18 C19 C20 108.44(14) . . ?
O2 C20 N1 125.78(14) . . ?
O2 C20 C19 128.30(16) . . ?
N1 C20 C19 105.92(14) . . ?
O1 C21 N1 125.72(15) . . ?
O1 C21 C18 128.15(16) . . ?
N1 C21 C18 106.12(15) . . ?
N1 C22 C27 110.97(14) . . ?
N1 C22 C23 111.11(13) . . ?
C27 C22 C23 112.16(15) . . ?
N1 C22 H22 107.4 . . ?
C27 C22 H22 107.4 . . ?
C23 C22 H22 107.4 . . ?
C22 C23 C24 110.63(13) . . ?
C22 C23 H23A 109.5 . . ?
C24 C23 H23A 109.5 . . ?
C22 C23 H23B 109.5 . . ?
C24 C23 H23B 109.5 . . ?
H23A C23 H23B 108.1 . . ?
C25 C24 C23 111.49(15) . . ?
C25 C24 H24A 109.3 . . ?
C23 C24 H24A 109.3 . . ?
C25 C24 H24B 109.3 . . ?
C23 C24 H24B 109.3 . . ?
H24A C24 H24B 108.0 . . ?
C24 C25 C26 110.74(15) . . ?
C24 C25 H25A 109.5 . . ?
C26 C25 H25A 109.5 . . ?
C24 C25 H25B 109.5 . . ?
C26 C25 H25B 109.5 . . ?
H25A C25 H25B 108.1 . . ?
C27 C26 C25 110.29(14) . . ?
C27 C26 H26A 109.6 . . ?
C25 C26 H26A 109.6 . . ?
C27 C26 H26B 109.6 . . ?
C25 C26 H26B 109.6 . . ?
H26A C26 H26B 108.1 . . ?
C22 C27 C26 110.42(15) . . ?
C22 C27 H27A 109.6 . . ?
C26 C27 H27A 109.6 . . ?
C22 C27 H27B 109.6 . . ?
C26 C27 H27B 109.6 . . ?
H27A C27 H27B 108.1 . . ?
C20 N1 C21 111.78(13) . . ?
C20 N1 C22 120.99(15) . . ?
C21 N1 C22 127.22(15) . . ?
C9 O3 C8 118.58(13) . . ?

loop_
_geom_bond_atom_site_label_1
_geom_bond_atom_site_label_2
_geom_bond_distance
_geom_bond_site_symmetry_2
_geom_bond_publ_flag
C1 C2 1.531(2) . ?
C1 H1A 0.9800 . ?
C1 H1B 0.9800 . ?
C1 H1C 0.9800 . ?
C2 C3 1.531(3) . ?
C2 H2A 0.9900 . ?
C2 H2B 0.9900 . ?
C3 C4 1.538(2) . ?
C3 H3A 0.9900 . ?
C3 H3B 0.9900 . ?
C4 C5 1.534(2) . ?
C4 H4A 0.9900 . ?
C4 H4B 0.9900 . ?
C5 C6 1.539(2) . ?
C5 H5A 0.9900 . ?
C5 H5B 0.9900 . ?
C6 C7 1.535(2) . ?
C6 H6A 0.9900 . ?
C6 H6B 0.9900 . ?
C7 C8 1.526(2) . ?
C7 H7A 0.9900 . ?
C7 H7B 0.9900 . ?
C8 O3 1.4454(19) . ?
C8 H8A 0.9900 . ?
C8 H8B 0.9900 . ?
C9 O3 1.3713(17) . ?
C9 C11 1.394(2) 2_586 ?
C9 C10 1.421(2) . ?
C10 C11 1.417(2) . ?
C10 C12 1.433(2) . ?
C11 C9 1.394(2) 2_586 ?
C11 H11 0.9500 . ?
C12 C13 1.216(2) . ?
C13 C14 1.433(2) . ?
C14 C16 1.414(2) . ?
C14 C15 1.422(2) . ?
C15 C19 1.383(2) . ?
C15 H15 0.9500 . ?
C16 C17 1.405(2) . ?
C16 H16 0.9500 . ?
C17 C18 1.397(2) . ?
C17 H17 0.9500 . ?
C18 C19 1.396(2) . ?
C18 C21 1.504(2) . ?
C19 C20 1.503(2) . ?
C20 O2 1.218(2) . ?
C20 N1 1.404(2) . ?
C21 O1 1.221(2) . ?
C21 N1 1.410(2) . ?
C22 N1 1.4846(19) . ?
C22 C27 1.534(3) . ?
C22 C23 1.535(2) . ?
C22 H22 1.0000 . ?
C23 C24 1.542(2) . ?
C23 H23A 0.9900 . ?
C23 H23B 0.9900 . ?
C24 C25 1.527(3) . ?
C24 H24A 0.9900 . ?
C24 H24B 0.9900 . ?
C25 C26 1.548(3) . ?
C25 H25A 0.9900 . ?
C25 H25B 0.9900 . ?
C26 C27 1.538(2) . ?
C26 H26A 0.9900 . ?
C26 H26B 0.9900 . ?
C27 H27A 0.9900 . ?
C27 H27B 0.9900 . ?
